data_7239766
loop_
_publ_author_name
'Duan, Lijuan'
'Zhang, Chengcheng'
'Cen, Peipei'
'Jin, Xiaoyong'
'Liang, Chen'
'Yang, Jinhui'
'Liu, Xiangyu'

_publ_section_title
;
 Stable Ln-MOFs as multi-responsive photoluminescence sensors for
 sensitively sensing Fe3+, Cr2O72-, and nitrofuran
;
_journal_name_full CrystEngComm
_journal_paper_doi 10.1039/C9CE01995B
_journal_year 2020
_chemical_formula_moiety 'C86 H56 Eu4 N6 O32, C5 H4 N'
_chemical_formula_sum 'C91 H60 Eu4 N7 O32'
_chemical_formula_weight 2371.30
_space_group_crystal_system triclinic
_space_group_IT_number 2
_space_group_name_Hall '-P 1'
_space_group_name_H-M_alt 'P -1'
_atom_sites_solution_hydrogens mixed
_audit_creation_date 2018-05-29
_audit_creation_method
;
Olex2 1.2
(compiled 2018.05.18 svn.r3508 for OlexSys, GUI svn.r5497)
;
_audit_update_record
;
2019-11-21 deposited with the CCDC.	2020-01-17 downloaded from the CCDC.
;
_cell_angle_alpha 90.864(4)
_cell_angle_beta 106.952(11)
_cell_angle_gamma 93.424(8)
_cell_formula_units_Z 1
_cell_length_a 11.5375(16)
_cell_length_b 14.0705(6)
_cell_length_c 14.9602(10)
_cell_measurement_reflns_used 3743
_cell_measurement_temperature 292.5(5)
_cell_measurement_theta_max 72.5740
_cell_measurement_theta_min 4.2940
_cell_volume 2317.6(4)
_computing_cell_refinement 'CrysAlisPro 1.171.39.46 (Rigaku OD, 2018)'
_computing_data_collection 'CrysAlisPro 1.171.39.46 (Rigaku OD, 2018)'
_computing_data_reduction 'CrysAlisPro 1.171.39.46 (Rigaku OD, 2018)'
_computing_molecular_graphics 'Olex2 (Dolomanov et al., 2009)'
_computing_publication_material 'Olex2 (Dolomanov et al., 2009)'
_computing_structure_refinement 'ShelXL (Sheldrick, 2015)'
_diffrn_ambient_environment air
_diffrn_ambient_temperature 292.5(5)
_diffrn_detector 'CCD plate'
_diffrn_detector_area_resol_mean 10.6525
_diffrn_detector_type Atlas
_diffrn_measured_fraction_theta_full 0.988
_diffrn_measured_fraction_theta_max 0.988
_diffrn_measurement_details
;
List of Runs (angles in degrees, time in seconds):

  # Type    Start    End  Width  t~exp~   \w     \q     \k     \f   Frames
#--------------------------------------------------------------------------
  1  \w    -67.00  32.00   1.00    3.00    --  -41.14  57.00-120.00   99
  2  \w   -128.00 -34.00   1.00    3.00    --  -41.14 178.00-120.00   94
  3  \w     13.00 113.00   1.00    3.00    --   41.14  57.00 120.00  100
  4  \w     97.00 178.00   1.00    6.00    --  106.40  30.00  60.00   81
  5  \w     36.00 117.00   1.00    6.00    --  106.40-125.00 -60.00   81
  6  \w    151.00 178.00   1.00    6.00    --  106.40  61.00-150.00   27
  7  \w     79.00 124.00   1.00    6.00    --  106.40  61.00-150.00   45
  8  \w     53.00 116.00   1.00    6.00    --  106.40-125.00  90.00   63
  9  \w     94.00 178.00   1.00    6.00    --  106.40 125.00  90.00   84
 10  \w     76.00 169.00   1.00    6.00    --  106.40  77.00 -90.00   93
 11  \w     83.00 178.00   1.00    6.00    --  106.40  77.00 150.00   95
 12  \w     35.00 134.00   1.00    6.00    --  106.40 -77.00  90.00   99
;
_diffrn_measurement_device 'four-circle diffractometer'
_diffrn_measurement_device_type 'SuperNova, Dual, Cu at home/near, Atlas'
_diffrn_measurement_method '\w scans'
_diffrn_orient_matrix_type 'CrysAlisPro convention (1999,Acta A55,543-557)'
_diffrn_orient_matrix_UB_11 0.0145459000
_diffrn_orient_matrix_UB_12 0.0925201000
_diffrn_orient_matrix_UB_13 -0.0505890000
_diffrn_orient_matrix_UB_21 -0.1091579000
_diffrn_orient_matrix_UB_22 -0.0347989000
_diffrn_orient_matrix_UB_23 -0.0833681000
_diffrn_orient_matrix_UB_31 -0.0862949000
_diffrn_orient_matrix_UB_32 0.0476834000
_diffrn_orient_matrix_UB_33 0.0457556000
_diffrn_radiation_monochromator mirror
_diffrn_radiation_probe x-ray
_diffrn_radiation_type CuK\a
_diffrn_radiation_wavelength 1.54184
_diffrn_reflns_av_R_equivalents 0.0770
_diffrn_reflns_av_unetI/netI 0.1024
_diffrn_reflns_Laue_measured_fraction_full 0.988
_diffrn_reflns_Laue_measured_fraction_max 0.988
_diffrn_reflns_limit_h_max 11
_diffrn_reflns_limit_h_min -13
_diffrn_reflns_limit_k_max 16
_diffrn_reflns_limit_k_min -13
_diffrn_reflns_limit_l_max 17
_diffrn_reflns_limit_l_min -17
_diffrn_reflns_number 12730
_diffrn_reflns_point_group_measured_fraction_full 0.988
_diffrn_reflns_point_group_measured_fraction_max 0.988
_diffrn_reflns_theta_full 65.999
_diffrn_reflns_theta_max 65.999
_diffrn_reflns_theta_min 4.015
_diffrn_source 'micro-focus sealed X-ray tube'
_diffrn_source_type 'SuperNova (Cu) X-ray Source'
_exptl_absorpt_coefficient_mu 19.812
_exptl_absorpt_correction_T_max 1.00000
_exptl_absorpt_correction_T_min 0.21933
_exptl_absorpt_correction_type multi-scan
_exptl_absorpt_process_details
;
CrysAlisPro 1.171.39.46 (Rigaku Oxford Diffraction, 2018)
Empirical absorption correction using spherical harmonics,
 implemented in SCALE3 ABSPACK scaling algorithm.
;
_exptl_crystal_density_diffrn 1.699
_exptl_crystal_description block
_exptl_crystal_F_000 1163
_exptl_crystal_size_max 0.18
_exptl_crystal_size_mid 0.17
_exptl_crystal_size_min 0.16
_refine_diff_density_max 2.163
_refine_diff_density_min -3.499
_refine_diff_density_rms 0.218
_refine_ls_extinction_method none
_refine_ls_goodness_of_fit_ref 1.023
_refine_ls_hydrogen_treatment constr
_refine_ls_matrix_type full
_refine_ls_number_parameters 705
_refine_ls_number_reflns 7980
_refine_ls_number_restraints 402
_refine_ls_restrained_S_all 1.004
_refine_ls_R_factor_all 0.1147
_refine_ls_R_factor_gt 0.0908
_refine_ls_shift/su_max 0.001
_refine_ls_shift/su_mean 0.000
_refine_ls_structure_factor_coef Fsqd
_refine_ls_weighting_details 'w=1/[\s^2^(Fo^2^)+(0.1732P)^2^+6.6493P] where P=(Fo^2^+2Fc^2^)/3'
_refine_ls_weighting_scheme calc
_refine_ls_wR_factor_gt 0.2420
_refine_ls_wR_factor_ref 0.2840
_reflns_Friedel_coverage 0.000
_reflns_number_gt 5655
_reflns_number_total 7980
_reflns_threshold_expression 'I > 2\s(I)'
_cod_data_source_file c9ce01995b10.cif
_cod_data_source_block an-2
_cod_database_code 7239766
_shelx_shelxl_version_number 2014/7
_shelx_space_group_comment
;
The symmetry employed for this shelxl refinement is uniquely defined
by the following loop, which should always be used as a source of
symmetry information in preference to the above space-group names.
They are only intended as comments.
;
_shelx_estimated_absorpt_t_max 0.144
_shelx_estimated_absorpt_t_min 0.125
_reflns_odcompleteness_completeness 98.77
_reflns_odcompleteness_iscentric 1
_reflns_odcompleteness_theta 66.49
_olex2_refinement_description
;
1. Fixed Uiso
 At 1.2 times of:
  All C(H) groups, All N(H) groups
 At 1.5 times of:
  All O(H,H) groups
2. Uiso/Uaniso restraints and constraints
N2 \\sim C1A \\sim C2A \\sim C3A \\sim C4A \\sim C5A \\sim N1 \\sim C22 \\sim
C23 \\sim C24 \\sim C25 \\sim C26: within 2A with sigma of 0.04 and sigma for
terminal atoms of 0.08
Uanis(C12) \\sim Ueq, Uanis(N3) \\sim Ueq, Uanis(C13) \\sim Ueq, Uanis(C9)
\\sim Ueq, Uanis(C10) \\sim Ueq, Uanis(C11) \\sim Ueq: with sigma of 0.01 and
sigma for terminal atoms of 0.02
Uanis(C1A) \\sim Ueq, Uanis(C2A) \\sim Ueq, Uanis(C3A) \\sim Ueq, Uanis(N2)
\\sim Ueq, Uanis(C4A) \\sim Ueq, Uanis(C5A) \\sim Ueq, Uanis(C26) \\sim Ueq,
Uanis(C22) \\sim Ueq, Uanis(C23) \\sim Ueq, Uanis(C24) \\sim Ueq, Uanis(N1)
\\sim Ueq, Uanis(C25) \\sim Ueq: with sigma of 0.01 and sigma for terminal
atoms of 0.02
Uanis(C0AA) \\sim Ueq, Uanis(N5) \\sim Ueq, Uanis(C12A) \\sim Ueq, Uanis(C11A)
\\sim Ueq, Uanis(C7A) \\sim Ueq, Uanis(C8A) \\sim Ueq, Uanis(C38) \\sim Ueq,
Uanis(C37) \\sim Ueq, Uanis(N4) \\sim Ueq, Uanis(C9A) \\sim Ueq, Uanis(C6A)
\\sim Ueq, Uanis(C10A) \\sim Ueq: with sigma of 0.01 and sigma for terminal
atoms of 0.02
Uanis(C42) \\sim Ueq, Uanis(C43) \\sim Ueq, Uanis(C44) \\sim Ueq, Uanis(C46)
\\sim Ueq, Uanis(C45) \\sim Ueq, Uanis(C47) \\sim Ueq, Uanis(N6) \\sim Ueq:
with sigma of 0.01 and sigma for terminal atoms of 0.02
3. Others
 Fixed Sof: N4(0.5) C0AA(0.5) C1A(0.5) C2A(0.5) H2A(0.5) C3A(0.5) H3AA(0.5)
 N2(0.5) C4A(0.5) H4A(0.5) C5A(0.5) H5A(0.5) C9A(0.5) H9A(0.5) C10A(0.5)
 H10A(0.5) C37(0.5) H37(0.5) C38(0.5) H38(0.5) N5(0.5) C6A(0.5) C7A(0.5)
 H7A(0.5) C8A(0.5) H8A(0.5) C11A(0.5) H11A(0.5) C12A(0.5) H12A(0.5) C26(0.5)
 H26(0.5) C22(0.5) C23(0.5) H23(0.5) C24(0.5) H24(0.5) N1(0.5) C25(0.5)
 H25(0.5) C43(0.5) C46(0.5) H46(0.5) C47(0.5) H47(0.5) N6(0.5) C45(0.5)
 H45(0.5) C44(0.5) H44(0.5)
4.a Rotating group:
 O1W(H1WA,H1WB), O2W(H2WA,H2WB)
4.b Aromatic/amide H refined with riding coordinates:
 N3(H3), C3(H3A), C6(H6), C7(H7), C10(H10), C11(H11), C12(H12), C13(H13),
 C17(H17), C19(H19), C20(H20), C29(H29), C30(H30), C32(H32), C41(H41), C2A(H2A),
  C3A(H3AA), C4A(H4A), C5A(H5A), C9A(H9A), C10A(H10A), C37(H37), C38(H38),
 C42(H42), C7A(H7A), C8A(H8A), C11A(H11A), C12A(H12A), C26(H26), C23(H23),
 C24(H24), C25(H25), C46(H46), C47(H47), C45(H45), C44(H44)
4.c Fitted hexagon refined as free rotating group:
 C1A(C2A,C3A,N2,C4A,C5A), C26(C22,C23,C24,N1,C25), C43(C46,C47,N6,C45,C44)
;
_olex2_submission_special_instructions 'No special instructions were received'
_oxdiff_exptl_absorpt_empirical_details
;
Empirical correction (ABSPACK) includes:
- Absorption correction using spherical harmonics
- Frame scaling
- Detector area scaling
;
_oxdiff_exptl_absorpt_empirical_full_max 3.358
_oxdiff_exptl_absorpt_empirical_full_min 0.498

loop_
_space_group_symop_operation_xyz
'x, y, z'
'-x, -y, -z'

loop_
_atom_site_label
_atom_site_type_symbol
_atom_site_fract_x
_atom_site_fract_y
_atom_site_fract_z
_atom_site_U_iso_or_equiv
_atom_site_adp_type
_atom_site_occupancy
_atom_site_site_symmetry_order
_atom_site_calc_flag
_atom_site_refinement_flags_posn
_atom_site_refinement_flags_adp
_atom_site_refinement_flags_occupancy
_atom_site_disorder_assembly
_atom_site_disorder_group
Eu1 Eu 0.94450(3) 0.06148(3) 0.60437(3) 0.03595(10) Uani 1 1 d . . . . .
Eu2 Eu 0.80404(3) 0.72705(3) 0.23957(3) 0.03895(10) Uani 1 1 d . . . . .
O1 O 0.2590(4) -0.1239(4) 0.4551(4) 0.0536(15) Uani 1 1 d . . . . .
O1W O 0.7092(8) 0.6747(6) 0.0796(6) 0.099(3) Uani 1 1 d . . . . .
H1WA H 0.6628 0.7185 0.0481 0.149 Uiso 1 1 d GR . . . .
H1WB H 0.6563 0.6252 0.0758 0.149 Uiso 1 1 d GR . . . .
O2 O 0.2322(5) -0.0129(5) 0.3524(5) 0.0715(17) Uani 1 1 d . . . . .
O2W O 0.8869(7) 0.6749(5) 0.3979(5) 0.068(2) Uani 1 1 d . . . . .
H2WA H 0.8496 0.6988 0.4368 0.101 Uiso 1 1 d GR . . . .
H2WB H 0.9628 0.6993 0.4218 0.101 Uiso 1 1 d GR . . . .
O3 O 0.8701(4) -0.0178(4) 0.4466(3) 0.0422(13) Uani 1 1 d . . . . .
O4 O 0.8286(5) -0.1317(4) 0.3418(4) 0.0465(13) Uani 1 1 d . . . . .
O5 O 1.0229(6) 0.0368(5) 0.7665(4) 0.0655(19) Uani 1 1 d . . . . .
O6 O 1.1446(6) 0.1525(4) 0.8562(4) 0.0609(17) Uani 1 1 d . . . . .
O7 O 0.9630(4) 0.2148(4) 0.6876(4) 0.0462(13) Uani 1 1 d . . . . .
O8 O 1.0124(5) 0.3228(5) 0.8016(5) 0.074(2) Uani 1 1 d . . . . .
O9 O 0.3707(5) 0.3231(5) 0.7165(5) 0.0753(19) Uani 1 1 d . . . . .
O10 O 0.3995(4) 0.2056(4) 0.8075(4) 0.0548(15) Uani 1 1 d . . . . .
O11 O 0.9717(5) 0.1713(4) 0.4947(4) 0.0496(14) Uani 1 1 d . . . . .
O12 O 1.0263(5) 0.1040(4) 0.3778(4) 0.0580(14) Uani 1 1 d . . . . .
O13 O 0.7988(7) 0.5609(4) 0.2350(5) 0.077(2) Uani 1 1 d . . . . .
O14 O 0.7967(10) 0.4817(6) 0.0998(6) 0.112(3) Uani 1 1 d . . . . .
N3 N 1.1192(13) 0.3981(11) 0.0093(10) 0.130(4) Uani 1 1 d . U . . .
H3 H 1.1582 0.4069 -0.0311 0.156 Uiso 1 1 calc R . . . .
C1 C 0.9801(7) 0.1666(5) 0.4112(5) 0.0464(18) Uani 1 1 d . . . . .
C2 C 0.9376(8) 0.2507(6) 0.3518(5) 0.057(2) Uani 1 1 d . . . . .
C3 C 0.9789(9) 0.2670(6) 0.2763(6) 0.071(2) Uani 1 1 d . . . . .
H3A H 1.0289 0.2247 0.2600 0.085 Uiso 1 1 calc R . . . .
C4 C 0.9451(9) 0.3486(6) 0.2230(6) 0.075(2) Uani 1 1 d . . . . .
C5 C 0.8612(10) 0.4055(6) 0.2438(6) 0.067(3) Uani 1 1 d . . . . .
C6 C 0.8279(9) 0.3907(7) 0.3254(6) 0.081(2) Uani 1 1 d . . . . .
H6 H 0.7827 0.4347 0.3452 0.097 Uiso 1 1 calc R . . . .
C7 C 0.8622(10) 0.3103(8) 0.3768(7) 0.082(3) Uani 1 1 d . . . . .
H7 H 0.8340 0.2972 0.4279 0.098 Uiso 1 1 calc R . . . .
C8 C 0.8118(10) 0.4883(7) 0.1879(7) 0.078(3) Uani 1 1 d . . . . .
C9 C 1.0019(10) 0.3655(7) 0.1466(7) 0.069(3) Uani 1 1 d . U . . .
C10 C 1.0045(12) 0.2980(10) 0.0834(8) 0.094(3) Uani 1 1 d . U . . .
H10 H 0.9689 0.2375 0.0863 0.113 Uiso 1 1 calc R . . . .
C11 C 1.0597(13) 0.3167(11) 0.0129(8) 0.100(3) Uani 1 1 d . U . . .
H11 H 1.0539 0.2697 -0.0329 0.121 Uiso 1 1 calc R . . . .
C12 C 1.1165(16) 0.4701(14) 0.0738(12) 0.128(4) Uani 1 1 d . U . . .
H12 H 1.1534 0.5302 0.0712 0.154 Uiso 1 1 calc R . . . .
C13 C 1.0608(12) 0.4525(11) 0.1393(9) 0.098(3) Uani 1 1 d . U . . .
H13 H 1.0617 0.5012 0.1823 0.118 Uiso 1 1 calc R . . . .
C14 C 0.7953(6) -0.0755(5) 0.3936(5) 0.0381(16) Uani 1 1 d . . . . .
C15 C 0.6652(6) -0.0752(5) 0.3923(5) 0.0411(18) Uani 1 1 d . . . . .
C16 C 0.5893(8) -0.0110(7) 0.3392(7) 0.068(3) Uani 1 1 d . . . . .
C17 C 0.4682(7) -0.0119(6) 0.3468(6) 0.057(2) Uani 1 1 d . . . . .
H17 H 0.4151 0.0306 0.3126 0.068 Uiso 1 1 calc R . . . .
C18 C 0.4293(6) -0.0730(6) 0.4024(5) 0.0440(19) Uani 1 1 d . . . . .
C19 C 0.5022(7) -0.1342(6) 0.4514(5) 0.049(2) Uani 1 1 d . . . . .
H19 H 0.4742 -0.1753 0.4898 0.059 Uiso 1 1 calc R . . . .
C20 C 0.6220(8) -0.1387(8) 0.4468(6) 0.060(2) Uani 1 1 d . . . . .
H20 H 0.6716 -0.1839 0.4799 0.072 Uiso 1 1 calc R . . . .
C21 C 0.2962(6) -0.0705(6) 0.4030(5) 0.0465(19) Uani 1 1 d . . . . .
C27 C 0.9354(7) 0.2718(5) 0.7417(6) 0.050(2) Uani 1 1 d . . . . .
C28 C 0.8030(6) 0.2727(5) 0.7384(5) 0.0388(17) Uani 1 1 d . . . . .
C29 C 0.7665(6) 0.2099(6) 0.8006(6) 0.048(2) Uani 1 1 d . . . . .
H29 H 0.8227 0.1711 0.8373 0.057 Uiso 1 1 calc R . . . .
C30 C 0.6461(7) 0.2052(7) 0.8078(6) 0.058(2) Uani 1 1 d . . . . .
H30 H 0.6210 0.1610 0.8451 0.070 Uiso 1 1 calc R . . . .
C31 C 0.5684(6) 0.2687(5) 0.7574(5) 0.0429(18) Uani 1 1 d . . . . .
C32 C 0.6015(7) 0.3306(6) 0.6988(6) 0.052(2) Uani 1 1 d . . . . .
H32 H 0.5449 0.3702 0.6636 0.062 Uiso 1 1 calc R . . . .
C33 C 0.7197(7) 0.3355(6) 0.6906(5) 0.050(2) Uani 1 1 d . . . . .
C34 C 0.4393(7) 0.2678(6) 0.7626(6) 0.0471(19) Uani 1 1 d . . . . .
C39 C 1.0734(7) 0.0778(6) 0.8447(5) 0.052(2) Uani 1 1 d . . . . .
C40 C 1.0397(7) 0.0388(6) 0.9265(5) 0.0462(19) Uani 1 1 d . . . . .
C41 C 0.9307(8) -0.0178(6) 0.9082(5) 0.056(2) Uani 1 1 d . . . . .
H41 H 0.8841 -0.0307 0.8467 0.067 Uiso 1 1 calc R . . A .
N4 N 0.798(2) 0.5698(17) 0.5411(16) 0.097(5) Uani 0.5 1 d . U P B 1
C0AA C 0.7617(13) 0.4186(11) 0.6431(10) 0.040(3) Uani 0.5 1 d . U P B 1
C1A C 0.6154(9) 0.0478(7) 0.2652(7) 0.050(3) Uani 0.5 1 d . U P C 1
C2A C 0.6669(12) 0.0182(9) 0.1971(9) 0.074(4) Uani 0.5 1 d G U P C 1
H2A H 0.6889 -0.0441 0.1954 0.089 Uiso 0.5 1 calc R . P C 1
C3A C 0.6855(16) 0.0818(13) 0.1317(10) 0.099(4) Uani 0.5 1 d G U P C 1
H3AA H 0.7199 0.0620 0.0861 0.119 Uiso 0.5 1 calc R . P C 1
N2 N 0.6526(18) 0.1750(11) 0.1342(11) 0.104(4) Uani 0.5 1 d G U P C 1
C4A C 0.6011(17) 0.2047(8) 0.2023(12) 0.101(4) Uani 0.5 1 d G U P C 1
H4A H 0.5791 0.2670 0.2040 0.121 Uiso 0.5 1 calc R . P C 1
C5A C 0.5825(12) 0.1411(8) 0.2678(9) 0.077(4) Uani 0.5 1 d G U P C 1
H5A H 0.5481 0.1609 0.3133 0.092 Uiso 0.5 1 calc R . P C 1
C9A C 0.835(2) 0.4059(18) 0.5898(15) 0.075(5) Uani 0.5 1 d . U P B 1
H9A H 0.8676 0.3477 0.5851 0.090 Uiso 0.5 1 calc R . P B 1
C10A C 0.8611(18) 0.4856(15) 0.5413(13) 0.063(4) Uani 0.5 1 d . U P B 1
H10A H 0.9191 0.4833 0.5094 0.076 Uiso 0.5 1 calc R . P B 1
C37 C 0.742(2) 0.5825(19) 0.5952(17) 0.088(5) Uani 0.5 1 d . U P B 1
H37 H 0.7265 0.6444 0.6088 0.106 Uiso 0.5 1 calc R . P B 1
C38 C 0.700(3) 0.511(2) 0.6361(18) 0.093(5) Uani 0.5 1 d . U P B 1
H38 H 0.6353 0.5177 0.6599 0.111 Uiso 0.5 1 calc R . P B 1
C42 C 0.8904(8) -0.0554(7) 0.9815(6) 0.056(2) Uani 1 1 d . U . D 1
H42 H 0.8168 -0.0914 0.9682 0.067 Uiso 1 1 calc R . . D 1
N5 N 0.7965(9) 0.5411(9) 0.5007(7) 0.038(3) Uani 0.5 1 d . U P B 2
C6A C 0.7412(14) 0.3996(11) 0.6129(10) 0.040(3) Uani 0.5 1 d . U P B 2
C7A C 0.6575(17) 0.4192(13) 0.5360(12) 0.057(4) Uani 0.5 1 d . U P B 2
H7A H 0.5824 0.3850 0.5174 0.068 Uiso 0.5 1 calc R . P B 2
C8A C 0.6859(19) 0.4944(16) 0.4823(14) 0.071(4) Uani 0.5 1 d . U P B 2
H8A H 0.6245 0.5128 0.4313 0.085 Uiso 0.5 1 calc R . P B 2
C11A C 0.8637(14) 0.4440(12) 0.6340(11) 0.045(3) Uani 0.5 1 d . U P B 2
H11A H 0.9277 0.4250 0.6829 0.054 Uiso 0.5 1 calc R . P B 2
C12A C 0.879(2) 0.5199(16) 0.5735(14) 0.069(4) Uani 0.5 1 d . U P B 2
H12A H 0.9528 0.5554 0.5887 0.083 Uiso 0.5 1 calc R . P B 2
C26 C 0.6118(9) 0.1618(8) 0.3077(7) 0.086(4) Uani 0.5 1 d . U P C 2
H26 H 0.5728 0.1774 0.3517 0.104 Uiso 0.5 1 calc R . P C 2
C22 C 0.6383(11) 0.0681(7) 0.2962(9) 0.067(4) Uani 0.5 1 d G U P C 2
C23 C 0.6965(14) 0.0448(9) 0.2303(10) 0.065(4) Uani 0.5 1 d G U P C 2
H23 H 0.7142 -0.0179 0.2227 0.078 Uiso 0.5 1 calc R . P C 2
C24 C 0.7282(14) 0.1152(12) 0.1759(10) 0.079(4) Uani 0.5 1 d G U P C 2
H24 H 0.7672 0.0996 0.1319 0.094 Uiso 0.5 1 calc R . P C 2
N1 N 0.7018(14) 0.2089(11) 0.1874(10) 0.097(4) Uani 0.5 1 d G U P C 2
C25 C 0.6435(12) 0.2322(8) 0.2533(9) 0.110(4) Uani 0.5 1 d G U P C 2
H25 H 0.6258 0.2949 0.2609 0.131 Uiso 0.5 1 calc R . P C 2
C43 C 0.7639(14) -0.0998(11) 0.9573(10) 0.100(5) Uani 0.5 1 d . U P E 2
C46 C 0.7395(19) -0.1724(14) 0.8890(13) 0.129(6) Uani 0.5 1 d G U P E 2
H46 H 0.7956 -0.1833 0.8568 0.155 Uiso 0.5 1 calc R . P E 2
C47 C 0.631(2) -0.2287(15) 0.8687(18) 0.222(6) Uani 0.5 1 d G U P E 2
H47 H 0.6149 -0.2772 0.8230 0.266 Uiso 0.5 1 calc R . P E 2
N6 N 0.5474(18) -0.2124(17) 0.917(2) 0.213(6) Uani 0.5 1 d G U P E 2
C45 C 0.5718(17) -0.1399(18) 0.9851(18) 0.129(6) Uani 0.5 1 d G U P E 2
H45 H 0.5157 -0.1290 1.0173 0.154 Uiso 0.5 1 calc R . P E 2
C44 C 0.6800(17) -0.0836(14) 1.0053(13) 0.099(5) Uani 0.5 1 d G U P E 2
H44 H 0.6964 -0.0350 1.0511 0.119 Uiso 0.5 1 calc R . P E 2

loop_
_atom_site_aniso_label
_atom_site_aniso_U_11
_atom_site_aniso_U_22
_atom_site_aniso_U_33
_atom_site_aniso_U_23
_atom_site_aniso_U_13
_atom_site_aniso_U_12
Eu1 0.03245(16) 0.0361(2) 0.05104(19) 0.01759(16) 0.02822(13) 0.01008(15)
Eu2 0.03610(17) 0.0353(2) 0.0585(2) 0.01666(17) 0.03218(14) 0.00908(16)
O1 0.040(2) 0.069(3) 0.068(3) 0.023(3) 0.0372(18) 0.015(2)
O1W 0.130(6) 0.068(4) 0.114(5) 0.027(4) 0.053(4) 0.034(4)
O2 0.051(2) 0.064(4) 0.126(4) 0.040(3) 0.062(2) 0.021(2)
O2W 0.070(4) 0.061(4) 0.065(3) 0.016(3) 0.011(3) -0.006(3)
O3 0.044(2) 0.036(2) 0.055(2) 0.005(2) 0.0256(18) 0.009(2)
O4 0.051(2) 0.040(3) 0.061(3) 0.009(2) 0.0355(18) 0.012(2)
O5 0.077(4) 0.088(4) 0.039(2) 0.032(3) 0.026(2) 0.012(3)
O6 0.075(3) 0.056(3) 0.061(3) 0.022(2) 0.035(2) -0.002(3)
O7 0.042(2) 0.040(3) 0.069(3) 0.016(2) 0.0338(19) 0.013(2)
O8 0.039(3) 0.068(4) 0.122(5) -0.023(3) 0.037(3) -0.001(3)
O9 0.043(2) 0.076(4) 0.127(4) 0.056(3) 0.052(2) 0.018(3)
O10 0.040(2) 0.062(3) 0.076(3) 0.025(3) 0.036(2) 0.005(2)
O11 0.050(3) 0.049(3) 0.059(3) 0.027(2) 0.029(2) 0.007(2)
O12 0.078(3) 0.049(3) 0.074(3) 0.035(2) 0.0585(19) 0.025(2)
O13 0.100(4) 0.039(3) 0.110(4) 0.012(3) 0.054(3) 0.024(3)
O14 0.198(9) 0.069(5) 0.087(4) 0.036(4) 0.062(5) 0.031(5)
N3 0.138(6) 0.131(6) 0.140(6) 0.004(5) 0.069(4) 0.010(5)
C1 0.053(4) 0.041(4) 0.059(3) 0.030(3) 0.033(3) 0.020(3)
C2 0.087(5) 0.046(4) 0.060(4) 0.028(3) 0.050(3) 0.026(4)
C3 0.117(5) 0.042(4) 0.085(4) 0.028(4) 0.073(3) 0.030(4)
C4 0.120(6) 0.050(4) 0.091(4) 0.042(4) 0.078(3) 0.036(4)
C5 0.118(6) 0.044(4) 0.062(4) 0.023(3) 0.055(4) 0.030(4)
C6 0.140(5) 0.056(5) 0.089(4) 0.030(4) 0.092(3) 0.051(4)
C7 0.116(6) 0.080(6) 0.082(5) 0.037(4) 0.070(4) 0.046(5)
C8 0.111(6) 0.051(4) 0.096(5) 0.044(4) 0.060(4) 0.044(4)
C9 0.087(5) 0.059(4) 0.066(4) 0.012(4) 0.030(4) 0.017(4)
C10 0.112(6) 0.094(6) 0.089(5) 0.011(5) 0.048(4) 0.015(5)
C11 0.121(6) 0.109(6) 0.087(5) -0.008(5) 0.054(4) 0.010(5)
C12 0.132(7) 0.131(7) 0.125(7) 0.020(6) 0.045(5) -0.004(6)
C13 0.109(6) 0.110(6) 0.089(5) 0.009(5) 0.054(4) -0.010(5)
C14 0.053(3) 0.025(3) 0.049(3) 0.010(3) 0.033(2) 0.009(3)
C15 0.030(3) 0.040(4) 0.058(4) 0.005(3) 0.019(3) 0.007(3)
C16 0.053(4) 0.064(5) 0.102(6) 0.029(4) 0.047(3) 0.007(4)
C17 0.037(3) 0.063(5) 0.088(5) 0.033(4) 0.040(3) 0.022(3)
C18 0.028(3) 0.053(4) 0.064(4) 0.000(3) 0.034(2) 0.001(3)
C19 0.053(4) 0.056(5) 0.049(3) 0.011(3) 0.033(3) 0.006(3)
C20 0.050(4) 0.083(6) 0.055(4) 0.017(4) 0.027(3) 0.020(4)
C21 0.045(3) 0.042(4) 0.068(4) -0.007(3) 0.041(2) 0.005(3)
C27 0.049(3) 0.034(4) 0.081(4) 0.017(3) 0.040(3) 0.009(3)
C28 0.029(3) 0.039(3) 0.058(3) 0.020(3) 0.027(2) 0.004(3)
C29 0.026(3) 0.053(4) 0.071(4) 0.025(3) 0.024(3) 0.013(3)
C30 0.053(4) 0.067(5) 0.070(4) 0.029(4) 0.042(3) 0.007(4)
C31 0.039(3) 0.041(4) 0.059(4) 0.013(3) 0.029(3) 0.005(3)
C32 0.046(3) 0.044(4) 0.077(4) 0.026(3) 0.033(3) 0.023(3)
C33 0.043(3) 0.058(5) 0.063(4) 0.024(3) 0.034(3) 0.010(3)
C34 0.047(3) 0.040(4) 0.067(4) 0.015(3) 0.034(3) 0.011(3)
C39 0.045(3) 0.059(4) 0.066(4) 0.045(3) 0.034(3) 0.019(3)
C40 0.043(4) 0.064(4) 0.036(3) 0.031(3) 0.017(3) 0.009(3)
C41 0.066(5) 0.063(5) 0.044(3) 0.021(3) 0.027(3) -0.006(4)
N4 0.098(7) 0.096(7) 0.094(7) 0.007(6) 0.022(5) 0.005(6)
C0AA 0.038(5) 0.047(6) 0.037(5) 0.007(4) 0.016(4) 0.000(4)
C1A 0.045(5) 0.053(5) 0.055(5) 0.014(4) 0.021(4) -0.005(4)
C2A 0.080(6) 0.077(6) 0.069(6) 0.015(5) 0.026(5) 0.004(5)
C3A 0.097(6) 0.099(6) 0.100(6) 0.011(5) 0.029(5) 0.005(5)
N2 0.107(6) 0.103(6) 0.106(6) 0.010(5) 0.038(5) -0.001(5)
C4A 0.102(6) 0.099(6) 0.101(6) 0.007(5) 0.028(5) 0.004(5)
C5A 0.077(6) 0.076(6) 0.076(6) 0.004(5) 0.020(5) 0.004(5)
C9A 0.075(7) 0.076(7) 0.078(7) 0.013(6) 0.028(5) 0.003(6)
C10A 0.065(6) 0.068(7) 0.064(6) 0.009(5) 0.030(5) 0.005(5)
C37 0.087(7) 0.082(7) 0.095(7) 0.014(6) 0.027(5) 0.009(6)
C38 0.091(7) 0.093(7) 0.096(7) 0.007(6) 0.031(5) 0.007(6)
C42 0.048(4) 0.060(4) 0.062(4) 0.016(3) 0.021(3) -0.006(3)
N5 0.035(4) 0.049(5) 0.042(4) 0.012(4) 0.032(3) -0.002(4)
C6A 0.041(5) 0.038(5) 0.044(5) 0.010(4) 0.016(4) -0.002(4)
C7A 0.051(6) 0.058(6) 0.058(6) 0.016(5) 0.009(5) 0.006(5)
C8A 0.069(6) 0.077(7) 0.070(6) 0.007(5) 0.029(5) 0.003(6)
C11A 0.039(5) 0.046(6) 0.051(5) 0.010(5) 0.016(4) -0.007(5)
C12A 0.070(7) 0.069(7) 0.069(6) 0.008(5) 0.022(5) 0.000(6)
C26 0.086(6) 0.084(6) 0.088(6) 0.004(5) 0.024(5) 0.005(5)
C22 0.064(6) 0.068(6) 0.065(6) 0.006(5) 0.013(5) 0.014(5)
C23 0.065(6) 0.069(6) 0.066(5) 0.000(5) 0.025(4) 0.009(5)
C24 0.079(6) 0.082(6) 0.080(6) -0.002(5) 0.032(5) 0.003(5)
N1 0.097(6) 0.098(6) 0.096(6) 0.008(5) 0.028(5) 0.000(5)
C25 0.109(6) 0.107(6) 0.110(6) 0.002(5) 0.028(5) 0.005(5)
C43 0.096(7) 0.103(8) 0.104(7) 0.008(6) 0.035(5) -0.004(6)
C46 0.127(8) 0.127(8) 0.130(8) 0.003(6) 0.034(6) 0.005(6)
C47 0.220(8) 0.222(8) 0.223(8) 0.011(7) 0.064(6) 0.014(7)
N6 0.212(8) 0.213(8) 0.214(8) 0.009(6) 0.062(6) 0.011(6)
C45 0.127(8) 0.128(8) 0.132(8) 0.010(6) 0.040(6) 0.003(6)
C44 0.098(7) 0.100(8) 0.098(7) 0.006(6) 0.028(5) -0.001(6)

loop_
_atom_type_symbol
_atom_type_description
_atom_type_scat_dispersion_real
_atom_type_scat_dispersion_imag
_atom_type_scat_source
C C 0.0181 0.0091 'International Tables Vol C Tables 4.2.6.8 and 6.1.1.4'
H H 0.0000 0.0000 'International Tables Vol C Tables 4.2.6.8 and 6.1.1.4'
N N 0.0311 0.0180 'International Tables Vol C Tables 4.2.6.8 and 6.1.1.4'
O O 0.0492 0.0322 'International Tables Vol C Tables 4.2.6.8 and 6.1.1.4'
Eu Eu -8.9294 11.1857 'International Tables Vol C Tables 4.2.6.8 and 6.1.1.4'

loop_
_geom_angle_atom_site_label_1
_geom_angle_atom_site_label_2
_geom_angle_atom_site_label_3
_geom_angle
_geom_angle_site_symmetry_1
_geom_angle_site_symmetry_3
O1 Eu1 Eu1 112.26(13) 2_656 2_756
O1 Eu1 O3 78.74(18) 2_656 .
O1 Eu1 O3 142.35(17) 2_656 2_756
O1 Eu1 O4 137.00(18) 2_656 2_756
O1 Eu1 C14 147.37(19) 2_656 2_756
O1 Eu1 C21 26.7(2) 2_656 2_656
O2 Eu1 Eu1 125.90(16) 2_656 2_756
O2 Eu1 O1 53.3(2) 2_656 2_656
O2 Eu1 O3 149.6(2) 2_656 2_756
O2 Eu1 O3 94.3(2) 2_656 .
O2 Eu1 O4 147.6(2) 2_656 2_756
O2 Eu1 O7 91.4(2) 2_656 .
O2 Eu1 O12 80.6(2) 2_656 2_756
O2 Eu1 C14 159.1(2) 2_656 2_756
O2 Eu1 C21 26.7(2) 2_656 2_656
O3 Eu1 Eu1 35.12(11) 2_756 2_756
O3 Eu1 Eu1 36.58(12) . 2_756
O3 Eu1 O3 71.70(17) . 2_756
O3 Eu1 O4 48.96(16) 2_756 2_756
O3 Eu1 O4 117.06(17) . 2_756
O3 Eu1 C14 24.28(16) 2_756 2_756
O3 Eu1 C14 94.45(17) . 2_756
O3 Eu1 C21 158.37(18) 2_756 2_656
O3 Eu1 C21 86.76(19) . 2_656
O4 Eu1 Eu1 82.16(12) 2_756 2_756
O4 Eu1 C14 24.69(17) 2_756 2_756
O4 Eu1 C21 151.18(19) 2_756 2_656
O5 Eu1 Eu1 126.16(17) . 2_756
O5 Eu1 O1 118.8(2) . 2_656
O5 Eu1 O2 77.1(2) . 2_656
O5 Eu1 O3 144.9(2) . .
O5 Eu1 O3 98.7(2) . 2_756
O5 Eu1 O4 72.4(2) . 2_756
O5 Eu1 O7 71.9(2) . .
O5 Eu1 O12 72.7(2) . 2_756
O5 Eu1 C14 84.9(2) . 2_756
O5 Eu1 C21 97.9(2) . 2_656
O7 Eu1 Eu1 139.60(13) . 2_756
O7 Eu1 O1 75.66(18) . 2_656
O7 Eu1 O3 143.04(17) . .
O7 Eu1 O3 116.23(16) . 2_756
O7 Eu1 O4 69.01(17) . 2_756
O7 Eu1 C14 92.98(17) . 2_756
O7 Eu1 C21 82.20(19) . 2_656
O11 Eu1 Eu1 67.42(14) . 2_756
O11 Eu1 O1 77.22(19) . 2_656
O11 Eu1 O2 130.5(2) . 2_656
O11 Eu1 O3 71.84(18) . 2_756
O11 Eu1 O3 71.90(18) . .
O11 Eu1 O4 71.57(17) . 2_756
O11 Eu1 O5 138.6(2) . .
O11 Eu1 O7 76.73(19) . .
O11 Eu1 O12 133.57(19) . 2_756
O11 Eu1 C14 70.37(18) . 2_756
O11 Eu1 C21 103.9(2) . 2_656
O12 Eu1 Eu1 66.18(13) 2_756 2_756
O12 Eu1 O1 122.68(19) 2_756 2_656
O12 Eu1 O3 72.25(17) 2_756 .
O12 Eu1 O3 69.56(18) 2_756 2_756
O12 Eu1 O4 100.30(18) 2_756 2_756
O12 Eu1 O7 144.62(18) 2_756 .
O12 Eu1 C14 84.07(19) 2_756 2_756
O12 Eu1 C21 102.5(2) 2_756 2_656
C14 Eu1 Eu1 58.32(13) 2_756 2_756
C21 Eu1 Eu1 123.31(15) 2_656 2_756
C21 Eu1 C14 173.3(2) 2_656 2_756
O1W Eu2 Eu1 140.1(2) . 2_766
O1W Eu2 O2W 144.6(3) . .
O1W Eu2 O4 140.3(2) . 1_565
O1W Eu2 O7 125.5(3) . 2_766
O1W Eu2 O8 80.7(3) . 2_766
O1W Eu2 O10 73.8(3) . 2_666
O1W Eu2 C27 103.5(3) . 2_766
O1W Eu2 C34 81.4(3) . 2_666
O2W Eu2 Eu1 70.78(16) . 2_766
O2W Eu2 O4 73.7(2) . 1_565
O2W Eu2 O7 67.7(2) . 2_766
O2W Eu2 O8 90.6(3) . 2_766
O2W Eu2 O10 119.6(2) . 2_666
O2W Eu2 C27 77.8(2) . 2_766
O2W Eu2 C34 98.4(2) . 2_666
O4 Eu2 Eu1 35.81(12) 1_565 2_766
O4 Eu2 O7 68.47(17) 1_565 2_766
O4 Eu2 O8 117.58(19) 1_565 2_766
O4 Eu2 O10 75.67(18) 1_565 2_666
O4 Eu2 C27 93.3(2) 1_565 2_766
O4 Eu2 C34 82.6(2) 1_565 2_666
O6 Eu2 Eu1 67.50(14) 2_766 2_766
O6 Eu2 O1W 73.1(3) 2_766 .
O6 Eu2 O2W 136.8(2) 2_766 .
O6 Eu2 O4 79.1(2) 2_766 1_565
O6 Eu2 O7 71.31(19) 2_766 2_766
O6 Eu2 O8 73.0(2) 2_766 2_766
O6 Eu2 O10 84.2(2) 2_766 2_666
O6 Eu2 C27 70.9(2) 2_766 2_766
O6 Eu2 C34 110.7(2) 2_766 2_666
O7 Eu2 Eu1 33.15(11) 2_766 2_766
O7 Eu2 C27 25.20(19) 2_766 2_766
O7 Eu2 C34 150.3(2) 2_766 2_666
O8 Eu2 Eu1 81.80(15) 2_766 2_766
O8 Eu2 O7 50.04(19) 2_766 2_766
O8 Eu2 C27 24.8(2) 2_766 2_766
O8 Eu2 C34 159.6(2) 2_766 2_666
O9 Eu2 Eu1 121.11(17) 2_666 2_766
O9 Eu2 O1W 92.0(3) 2_666 .
O9 Eu2 O2W 76.5(2) 2_666 .
O9 Eu2 O4 88.8(2) 2_666 1_565
O9 Eu2 O6 136.2(2) 2_666 2_766
O9 Eu2 O7 141.6(2) 2_666 2_766
O9 Eu2 O8 146.4(2) 2_666 2_766
O9 Eu2 O10 52.0(2) 2_666 2_666
O9 Eu2 C27 152.5(2) 2_666 2_766
O9 Eu2 C34 25.5(2) 2_666 2_666
O10 Eu2 Eu1 107.79(14) 2_666 2_766
O10 Eu2 O7 139.48(18) 2_666 2_766
O10 Eu2 O8 149.8(2) 2_666 2_766
O10 Eu2 C27 154.3(2) 2_666 2_766
O10 Eu2 C34 26.6(2) 2_666 2_666
O13 Eu2 Eu1 133.19(17) . 2_766
O13 Eu2 O1W 73.0(3) . .
O13 Eu2 O2W 71.8(2) . .
O13 Eu2 O4 144.4(2) . 1_565
O13 Eu2 O6 133.9(2) . 2_766
O13 Eu2 O7 105.5(2) . 2_766
O13 Eu2 O8 71.5(2) . 2_766
O13 Eu2 O9 75.0(3) . 2_666
O13 Eu2 O10 114.7(2) . 2_666
O13 Eu2 C27 87.9(2) . 2_766
O13 Eu2 C34 93.9(2) . 2_666
C27 Eu2 Eu1 57.58(16) 2_766 2_766
C34 Eu2 Eu1 118.39(16) 2_666 2_766
C34 Eu2 C27 175.1(2) 2_666 2_766
C21 O1 Eu1 89.4(4) . 2_656
Eu2 O1W H1WA 111.1 . .
Eu2 O1W H1WB 111.2 . .
H1WA O1W H1WB 102.7 . .
C21 O2 Eu1 93.9(5) . 2_656
Eu2 O2W H2WA 112.1 . .
Eu2 O2W H2WB 110.1 . .
H2WA O2W H2WB 102.4 . .
Eu1 O3 Eu1 108.30(17) . 2_756
C14 O3 Eu1 147.2(5) . .
C14 O3 Eu1 96.9(4) . 2_756
Eu2 O4 Eu1 111.3(2) 1_545 2_756
C14 O4 Eu1 93.9(4) . 2_756
C14 O4 Eu2 154.1(5) . 1_545
C39 O5 Eu1 144.0(6) . .
C39 O6 Eu2 137.2(5) . 2_766
Eu1 O7 Eu2 110.24(19) . 2_766
C27 O7 Eu1 153.3(5) . .
C27 O7 Eu2 89.8(4) . 2_766
C27 O8 Eu2 97.2(5) . 2_766
C34 O9 Eu2 97.6(5) . 2_666
C34 O10 Eu2 90.5(5) . 2_666
C1 O11 Eu1 135.9(5) . .
C1 O12 Eu1 138.3(5) . 2_756
C8 O13 Eu2 144.2(7) . .
C11 N3 H3 121.3 . .
C11 N3 C12 117.3(15) . .
C12 N3 H3 121.3 . .
O11 C1 C2 115.8(7) . .
O12 C1 O11 126.3(7) . .
O12 C1 C2 117.7(7) . .
C3 C2 C1 119.0(8) . .
C3 C2 C7 121.8(8) . .
C7 C2 C1 119.2(8) . .
C2 C3 H3A 120.2 . .
C2 C3 C4 119.6(9) . .
C4 C3 H3A 120.2 . .
C3 C4 C9 116.3(9) . .
C5 C4 C3 118.7(9) . .
C5 C4 C9 125.0(8) . .
C4 C5 C6 119.5(8) . .
C4 C5 C8 123.4(9) . .
C6 C5 C8 116.8(9) . .
C5 C6 H6 120.0 . .
C7 C6 C5 120.0(9) . .
C7 C6 H6 120.0 . .
C2 C7 C6 119.5(9) . .
C2 C7 H7 120.2 . .
C6 C7 H7 120.2 . .
O13 C8 O14 127.4(9) . .
O13 C8 C5 115.4(9) . .
O14 C8 C5 116.9(9) . .
C10 C9 C4 123.1(11) . .
C10 C9 C13 115.6(12) . .
C13 C9 C4 121.2(10) . .
C9 C10 H10 119.3 . .
C9 C10 C11 121.3(13) . .
C11 C10 H10 119.3 . .
N3 C11 C10 122.2(13) . .
N3 C11 H11 118.9 . .
C10 C11 H11 118.9 . .
N3 C12 H12 120.0 . .
C13 C12 N3 119.9(17) . .
C13 C12 H12 120.0 . .
C9 C13 H13 118.3 . .
C12 C13 C9 123.4(14) . .
C12 C13 H13 118.3 . .
O3 C14 Eu1 58.8(4) . 2_756
O3 C14 O4 120.2(7) . .
O3 C14 C15 118.5(6) . .
O4 C14 Eu1 61.4(4) . 2_756
O4 C14 C15 121.3(6) . .
C15 C14 Eu1 176.0(5) . 2_756
C16 C15 C14 120.8(7) . .
C20 C15 C14 118.9(7) . .
C20 C15 C16 120.2(7) . .
C15 C16 C17 116.9(9) . .
C15 C16 C1A 125.8(9) . .
C15 C16 C22 120.8(8) . .
C17 C16 C1A 116.6(8) . .
C17 C16 C22 120.7(9) . .
C16 C17 H17 119.2 . .
C18 C17 C16 121.7(8) . .
C18 C17 H17 119.2 . .
C17 C18 C21 117.5(7) . .
C19 C18 C17 120.5(7) . .
C19 C18 C21 121.9(7) . .
C18 C19 H19 119.4 . .
C18 C19 C20 121.3(8) . .
C20 C19 H19 119.4 . .
C15 C20 C19 119.4(8) . .
C15 C20 H20 120.3 . .
C19 C20 H20 120.3 . .
O1 C21 Eu1 63.9(4) . 2_656
O1 C21 O2 123.2(7) . .
O1 C21 C18 118.8(7) . .
O2 C21 Eu1 59.4(4) . 2_656
O2 C21 C18 117.9(7) . .
C18 C21 Eu1 177.2(5) . 2_656
O7 C27 Eu2 65.0(4) . 2_766
O7 C27 C28 117.9(6) . .
O8 C27 Eu2 57.9(4) . 2_766
O8 C27 O7 122.9(7) . .
O8 C27 C28 119.0(7) . .
C28 C27 Eu2 176.5(6) . 2_766
C29 C28 C27 115.0(6) . .
C33 C28 C27 126.9(7) . .
C33 C28 C29 117.6(6) . .
C28 C29 H29 119.2 . .
C30 C29 C28 121.6(7) . .
C30 C29 H29 119.2 . .
C29 C30 H30 121.4 . .
C31 C30 C29 117.3(8) . .
C31 C30 H30 121.4 . .
C30 C31 C34 119.9(7) . .
C32 C31 C30 122.3(7) . .
C32 C31 C34 117.8(7) . .
C31 C32 H32 119.6 . .
C31 C32 C33 120.9(7) . .
C33 C32 H32 119.6 . .
C28 C33 C32 120.1(7) . .
C28 C33 C0AA 119.8(8) . .
C28 C33 C6A 123.2(9) . .
C32 C33 C0AA 119.4(9) . .
C32 C33 C6A 115.7(8) . .
O9 C34 Eu2 56.9(4) . 2_666
O9 C34 O10 119.7(7) . .
O9 C34 C31 119.3(7) . .
O10 C34 Eu2 62.9(4) . 2_666
O10 C34 C31 120.8(7) . .
C31 C34 Eu2 175.9(6) . 2_666
O5 C39 O6 123.8(7) . .
O5 C39 C40 116.8(7) . .
O6 C39 C40 119.3(7) . .
C41 C40 C39 117.4(6) . .
C42 C40 C39 123.8(7) 2_757 .
C42 C40 C41 118.7(7) 2_757 .
C40 C41 H41 119.4 . .
C40 C41 C42 121.1(7) . .
C42 C41 H41 119.4 . .
C37 N4 C10A 122(2) . .
C33 C0AA C38 120.4(16) . .
C9A C0AA C33 120.3(16) . .
C9A C0AA C38 117.8(19) . .
C2A C1A C16 126.6(8) . .
C2A C1A C5A 120.0 . .
C5A C1A C16 113.4(8) . .
C1A C2A H2A 120.0 . .
C3A C2A C1A 120.0 . .
C3A C2A H2A 120.0 . .
C2A C3A H3AA 120.0 . .
C2A C3A N2 120.0 . .
N2 C3A H3AA 120.0 . .
C4A N2 C3A 120.0 . .
N2 C4A H4A 120.0 . .
N2 C4A C5A 120.0 . .
C5A C4A H4A 120.0 . .
C1A C5A H5A 120.0 . .
C4A C5A C1A 120.0 . .
C4A C5A H5A 120.0 . .
C0AA C9A H9A 121.8 . .
C0AA C9A C10A 116(2) . .
C10A C9A H9A 121.8 . .
N4 C10A H10A 120.0 . .
C9A C10A N4 120(2) . .
C9A C10A H10A 120.0 . .
N4 C37 H37 119.1 . .
N4 C37 C38 122(3) . .
C38 C37 H37 119.1 . .
C0AA C38 H38 120.9 . .
C37 C38 C0AA 118(3) . .
C37 C38 H38 120.9 . .
C40 C42 C41 120.1(8) 2_757 .
C40 C42 H42 119.9 2_757 .
C41 C42 H42 119.9 . .
C12A N5 C8A 118.0(16) . .
C7A C6A C33 125.2(14) . .
C7A C6A C11A 120.5(16) . .
C11A C6A C33 114.2(11) . .
C6A C7A H7A 121.2 . .
C6A C7A C8A 117.5(17) . .
C8A C7A H7A 121.2 . .
N5 C8A C7A 124.2(17) . .
N5 C8A H8A 117.9 . .
C7A C8A H8A 117.9 . .
C6A C11A H11A 122.5 . .
C12A C11A C6A 115.0(14) . .
C12A C11A H11A 122.5 . .
N5 C12A C11A 124.0(18) . .
N5 C12A H12A 118.0 . .
C11A C12A H12A 118.0 . .
C22 C26 H26 120.0 . .
C22 C26 C25 120.0 . .
C25 C26 H26 120.0 . .
C26 C22 C16 122.3(8) . .
C26 C22 C23 120.0 . .
C23 C22 C16 116.9(8) . .
C22 C23 H23 120.0 . .
C24 C23 C22 120.0 . .
C24 C23 H23 120.0 . .
C23 C24 H24 120.0 . .
C23 C24 N1 120.0 . .
N1 C24 H24 120.0 . .
C25 N1 C24 120.0 . .
C26 C25 H25 120.0 . .
N1 C25 C26 120.0 . .
N1 C25 H25 120.0 . .
C46 C43 C44 120.0 . .
C43 C46 H46 120.0 . .
C43 C46 C47 120.0 . .
C47 C46 H46 120.0 . .
C46 C47 H47 120.0 . .
C46 C47 N6 120.0 . .
N6 C47 H47 120.0 . .
C45 N6 C47 120.0 . .
N6 C45 H45 120.0 . .
C44 C45 N6 120.0 . .
C44 C45 H45 120.0 . .
C43 C44 H44 120.0 . .
C45 C44 C43 120.0 . .
C45 C44 H44 120.0 . .

loop_
_geom_bond_atom_site_label_1
_geom_bond_atom_site_label_2
_geom_bond_distance
_geom_bond_site_symmetry_2
Eu1 Eu1 4.1012(9) 2_756
Eu1 O1 2.476(5) 2_656
Eu1 O2 2.379(6) 2_656
Eu1 O3 2.574(5) 2_756
Eu1 O3 2.485(5) .
Eu1 O4 2.630(5) 2_756
Eu1 O5 2.368(5) .
Eu1 O7 2.440(5) .
Eu1 O11 2.344(5) .
Eu1 O12 2.380(6) 2_756
Eu1 C14 2.988(7) 2_756
Eu1 C21 2.757(7) 2_656
Eu2 Eu1 4.1870(7) 2_766
Eu2 O1W 2.407(8) .
Eu2 O2W 2.424(6) .
Eu2 O4 2.441(5) 1_565
Eu2 O6 2.393(6) 2_766
Eu2 O7 2.661(5) 2_766
Eu2 O8 2.507(6) 2_766
Eu2 O9 2.369(6) 2_666
Eu2 O10 2.496(5) 2_666
Eu2 O13 2.335(6) .
Eu2 C27 2.935(8) 2_766
Eu2 C34 2.803(8) 2_666
O1 Eu1 2.476(5) 2_656
O1 C21 1.237(10) .
O1W H1WA 0.8879 .
O1W H1WB 0.8889 .
O2 Eu1 2.379(6) 2_656
O2 C21 1.240(10) .
O2W H2WA 0.8915 .
O2W H2WB 0.8889 .
O3 Eu1 2.574(5) 2_756
O3 C14 1.238(8) .
O4 Eu1 2.630(5) 2_756
O4 Eu2 2.441(5) 1_545
O4 C14 1.251(9) .
O5 C39 1.258(10) .
O6 Eu2 2.393(6) 2_766
O6 C39 1.272(10) .
O7 Eu2 2.661(5) 2_766
O7 C27 1.250(10) .
O8 Eu2 2.507(6) 2_766
O8 C27 1.243(10) .
O9 Eu2 2.369(6) 2_666
O9 C34 1.217(10) .
O10 Eu2 2.496(5) 2_666
O10 C34 1.255(10) .
O11 C1 1.283(9) .
O12 Eu1 2.380(5) 2_756
O12 C1 1.228(10) .
O13 C8 1.272(12) .
O14 C8 1.280(13) .
N3 H3 0.8600 .
N3 C11 1.31(2) .
N3 C12 1.40(2) .
C1 C2 1.508(11) .
C2 C3 1.365(13) .
C2 C7 1.367(14) .
C3 H3A 0.9300 .
C3 C4 1.417(12) .
C4 C5 1.392(14) .
C4 C9 1.490(15) .
C5 C6 1.397(13) .
C5 C8 1.488(12) .
C6 H6 0.9300 .
C6 C7 1.390(14) .
C7 H7 0.9300 .
C9 C10 1.336(16) .
C9 C13 1.386(18) .
C10 H10 0.9300 .
C10 C11 1.403(19) .
C11 H11 0.9300 .
C12 H12 0.9300 .
C12 C13 1.34(2) .
C13 H13 0.9300 .
C14 Eu1 2.988(7) 2_756
C14 C15 1.496(10) .
C15 C16 1.388(12) .
C15 C20 1.384(13) .
C16 C17 1.433(12) .
C16 C1A 1.481(14) .
C16 C22 1.459(15) .
C17 H17 0.9300 .
C17 C18 1.352(12) .
C18 C19 1.317(11) .
C18 C21 1.541(10) .
C19 H19 0.9300 .
C19 C20 1.409(12) .
C20 H20 0.9300 .
C21 Eu1 2.757(7) 2_656
C27 Eu2 2.935(8) 2_766
C27 C28 1.515(10) .
C28 C29 1.426(11) .
C28 C33 1.391(10) .
C29 H29 0.9300 .
C29 C30 1.421(11) .
C30 H30 0.9300 .
C30 C31 1.375(11) .
C31 C32 1.362(12) .
C31 C34 1.513(11) .
C32 H32 0.9300 .
C32 C33 1.402(11) .
C33 C0AA 1.504(18) .
C33 C6A 1.548(18) .
C34 Eu2 2.803(8) 2_666
C39 C40 1.490(11) .
C40 C41 1.402(12) .
C40 C42 1.385(11) 2_757
C41 H41 0.9300 .
C41 C42 1.408(12) .
N4 C10A 1.42(3) .
N4 C37 1.20(4) .
C0AA C9A 1.34(3) .
C0AA C38 1.51(3) .
C1A C2A 1.3900 .
C1A C5A 1.3900 .
C2A H2A 0.9300 .
C2A C3A 1.3900 .
C3A H3AA 0.9300 .
C3A N2 1.3900 .
N2 C4A 1.3900 .
C4A H4A 0.9300 .
C4A C5A 1.3900 .
C5A H5A 0.9300 .
C9A H9A 0.9300 .
C9A C10A 1.41(3) .
C10A H10A 0.9300 .
C37 H37 0.9300 .
C37 C38 1.32(4) .
C38 H38 0.9300 .
C42 C40 1.385(11) 2_757
C42 H42 0.9300 .
N5 C8A 1.35(2) .
N5 C12A 1.27(2) .
C6A C7A 1.31(2) .
C6A C11A 1.46(2) .
C7A H7A 0.9300 .
C7A C8A 1.42(3) .
C8A H8A 0.9300 .
C11A H11A 0.9300 .
C11A C12A 1.45(3) .
C12A H12A 0.9300 .
C26 H26 0.9300 .
C26 C22 1.3900 .
C26 C25 1.3900 .
C22 C23 1.3900 .
C23 H23 0.9300 .
C23 C24 1.3900 .
C24 H24 0.9300 .
C24 N1 1.3900 .
N1 C25 1.3900 .
C25 H25 0.9300 .
C43 C46 1.3900 .
C43 C44 1.3900 .
C46 H46 0.9300 .
C46 C47 1.3900 .
C47 H47 0.9300 .
C47 N6 1.3900 .
N6 C45 1.3900 .
C45 H45 0.9300 .
C45 C44 1.3900 .
C44 H44 0.9300 .
